data_4513031
loop_
_publ_author_name
'Zhou, Yating'
'Guo, Fang'
'Hughes, Colan E.'
'Browne, Duncan L.'
'Peskett, Thomas R.'
'Harris, Kenneth D. M.'

_publ_section_title
;
 Discovery of New Metastable Polymorphs in a Family of Urea Co-Crystals by
 Solid-State Mechanochemistry
;
_journal_issue 6
_journal_name_full 'Crystal Growth &amp; Design'
_journal_page_first 2901
_journal_paper_doi 10.1021/acs.cgd.5b00331
_journal_volume 15
_journal_year 2015
_chemical_formula_sum 'C4 H11 N2 O2'
_chemical_formula_weight 119.14
_chemical_name_systematic ' ?'
_space_group_IT_number 2
_symmetry_cell_setting triclinic
_symmetry_space_group_name_Hall '-P 1'
_symmetry_space_group_name_H-M 'P -1'
_audit_creation_date 2015-01-05T17:44
_audit_creation_method 'from EXP file using GSAS2CIF'
_audit_update_record ' 2015-01-05T17:44  Initial CIF as created by GSAS2CIF'
_cell_angle_alpha 81.465(4)
_cell_angle_beta 86.299(6)
_cell_angle_gamma 78.209(5)
_cell_formula_units_Z 2
_cell_length_a 5.1601(5)
_cell_length_b 7.4276(5)
_cell_length_c 8.5686(7)
_cell_volume 317.72(5)
_computing_structure_refinement GSAS
_diffrn_radiation_polarisn_ratio 0.55
_diffrn_radiation_probe x-ray
_diffrn_radiation_wavelength 1.5406
_exptl_absorpt_correction_T_max 1.00000
_exptl_absorpt_correction_T_min 1.00000
_exptl_absorpt_process_details
;   GSAS Absorption/surface roughness correction: function number 0
 No correction is applied.
;
_pd_block_id 2015-01-05T17:44|U16D||
_pd_calc_method 'Rietveld Refinement'
_pd_instr_location ' ?'
_pd_meas_2theta_range_inc 0.01707
_pd_meas_2theta_range_max 70.00196
_pd_meas_2theta_range_min 4.0
_pd_meas_number_of_points 3868
_pd_phase_name 'from C:/Users/yating/Documents/EAGER/New U16D/U16D_proc000_gen100_'
_pd_proc_2theta_range_inc 0.01707
_pd_proc_2theta_range_max 70.01859
_pd_proc_2theta_range_min 4.01663
_pd_proc_info_datetime 2015-01-05T17:44:54
_pd_proc_info_excluded_regions ' ?'
_pd_proc_ls_background_function
;   GSAS Background function number 1 with 36 terms.
 Shifted Chebyshev function of 1st kind
      1:    1772.39     2:   -2109.07     3:    984.618     4:   -357.564    
      5:    137.231     6:   -98.0097     7:    111.388     8:   -145.360    
      9:    164.921    10:   -119.808    11:    33.2935    12:    60.0345    
     13:   -85.0919    14:    35.5127    15:    17.0441    16:   -29.5209    
     17:    20.9537    18:   -18.2558    19:    10.4708    20:    12.5382    
     21:   -29.9754    22:    23.1646    23:   -4.57470    24:   -6.83249    
     25:    9.79094    26:   -8.50383    27:    5.67126    28:  -9.016200E-02
     29:   -7.21234    30:    11.2153    31:   -7.15405    32:    2.45290    
     33:    1.45974    34:   -2.33067    35:    1.12181    36:   -1.23534    
;
_pd_proc_ls_peak_cutoff 0.00250
_pd_proc_ls_profile_function
;
 CW Profile function number 3 with  19 terms
 Pseudovoigt profile coefficients as parameterized in
 P. Thompson, D.E. Cox & J.B. Hastings (1987). J. Appl. Cryst.,20,79-83.
 Asymmetry correction of L.W. Finger, D.E. Cox & A. P. Jephcoat (1994).
 J. Appl. Cryst.,27,892-900.
 Peak tails are ignored  where the intensity is below 0.0025 times the peak
   Aniso. broadening axis   0.0   0.0   1.0
;
_pd_proc_ls_prof_R_factor 0.0257
_pd_proc_ls_prof_wR_expected 0.0251
_pd_proc_ls_prof_wR_factor 0.0359
_pd_proc_number_of_points 3868
_pd_spec_mounting ' ?'
_refine_ls_goodness_of_fit_all 1.44
_refine_ls_matrix_type full
_refine_ls_number_parameters 78
_refine_ls_number_restraints 57
_refine_ls_R_Fsqd_factor 0.12780
_refine_ls_shift/su_max 0.03
_refine_ls_shift/su_mean 0.01
_reflns_d_resolution_high 1.343
_reflns_d_resolution_low 8.468
_reflns_limit_h_max 3
_reflns_limit_h_min 0
_reflns_limit_k_max 5
_reflns_limit_k_min -5
_reflns_limit_l_max 6
_reflns_limit_l_min -6
_reflns_number_total 278
_cod_data_source_file cg5b00331_si_001.cif
_cod_data_source_block U16D_publ
_cod_depositor_comments 'Adding full bibliography for 4513031.cif.'
_cod_original_cell_volume 317.72(6)
_cod_database_code 4513031
_gsas_exptl_extinct_corr_t_min 1.00000
_gsas_exptl_extinct_corr_t_max 1.00000

loop_
_symmetry_equiv_pos_site_id
_symmetry_equiv_pos_as_xyz
1 +x,+y,+z
-1 -x,-y,-z

loop_
_atom_site_type_symbol
_atom_site_label
_atom_site_fract_x
_atom_site_fract_y
_atom_site_fract_z
_atom_site_occupancy
_atom_site_thermal_displace_type
_atom_site_U_iso_or_equiv
_atom_site_symmetry_multiplicity
C C1 0.0647(11) 0.2532(6) 0.3989(5) 1.0 Uiso 0.0440(15) 2
O O2 0.2566(14) 0.2940(9) 0.4604(6) 1.0 Uiso 0.0440(15) 2
N N3 0.1039(16) 0.1157(7) 0.3106(5) 1.0 Uiso 0.0440(15) 2
H H4 0.2887(20) 0.0434(8) 0.2925(9) 1.0 Uiso 0.0529(18) 2
H H5 -0.0511(24) 0.0842(14) 0.2619(6) 1.0 Uiso 0.0529(18) 2
N N6 -0.1823(12) 0.3459(9) 0.4204(8) 1.0 Uiso 0.0440(15) 2
H H7 -0.2182(23) 0.4505(8) 0.4865(10) 1.0 Uiso 0.0529(18) 2
H H8 -0.3336(15) 0.3114(16) 0.3702(11) 1.0 Uiso 0.0529(18) 2
C C9 0.7311(12) 0.7962(13) 0.1537(12) 1.0 Uiso 0.0440(15) 2
H H10 0.9034(22) 0.6940(20) 0.1979(34) 1.0 Uiso 0.0529(18) 2
H H11 0.785(4) 0.871(4) 0.0408(11) 1.0 Uiso 0.0529(18) 2
O O12 0.6543(18) 0.9248(9) 0.2628(7) 1.0 Uiso 0.0440(15) 2
H H13 0.670(12) 0.8596(13) 0.3692(11) 1.0 Uiso 0.0529(18) 2
C C14 0.5167(14) 0.6952(12) 0.1273(11) 1.0 Uiso 0.0440(15) 2
H H15 0.3424(21) 0.7978(20) 0.0865(32) 1.0 Uiso 0.0529(18) 2
H H16 0.468(5) 0.6158(32) 0.2391(10) 1.0 Uiso 0.0529(18) 2
C C17 0.5950(15) 0.5635(13) 0.0060(10) 1.0 Uiso 0.0440(15) 2
H H18 0.612(6) 0.6458(35) -0.1095(8) 1.0 Uiso 0.0529(18) 2
H H19 0.7878(12) 0.4771(29) 0.036(4) 1.0 Uiso 0.0529(18) 2

loop_
_atom_type_symbol
_atom_type_number_in_cell
_atom_type_scat_dispersion_real
_atom_type_scat_dispersion_imag
_atom_type_scat_Cromer_Mann_a1
_atom_type_scat_Cromer_Mann_a2
_atom_type_scat_Cromer_Mann_a3
_atom_type_scat_Cromer_Mann_a4
_atom_type_scat_Cromer_Mann_b1
_atom_type_scat_Cromer_Mann_b2
_atom_type_scat_Cromer_Mann_b3
_atom_type_scat_Cromer_Mann_b4
_atom_type_scat_Cromer_Mann_c
_atom_type_scat_source
C 8.0 0.000 0.000 2.31000 20.8439 1.02000 10.2075 1.58860 0.56870 0.86500 51.6512 0.21560 International_Tables_Vol_C
O 4.0 0.000 0.000 3.04850 13.2771 2.28680 5.70110 1.54630 0.32390 0.86700 32.9089 0.25080 International_Tables_Vol_C
N 4.0 0.000 0.000 12.2126 0.00570 3.13220 9.89330 2.01250 28.9975 1.16630 0.58260 -11.529 International_Tables_Vol_C
H 22.0 0.000 0.000 0.49300 10.5109 0.32291 26.1257 0.14019 3.14236 0.04081 57.7997 0.00304 International_Tables_Vol_C
